data_4111166
loop_
_publ_author_name
'Shigehisa Akine'
'Takanori Taniguchi'
'Tatsuya Nabeshima'

_publ_contact_author_address
;
Tsukuba, Ibaraki 305-8571, Japan
;
_publ_contact_author_email nabesima@chem.tsukuba.ac.jp
_publ_contact_author_fax +81-29-853-4507
_publ_contact_author_name 'Tatsuya Nabeshima'
_publ_contact_author_phone +81-29-853-4507
_publ_section_title
;
 Helical Metallohost-Guest Complexes via Site-Selective Transmetalation of
 Homotrinuclear Complexes
;
_journal_name_full 'Journal of the American Chemical Society'
_journal_page_first 15765
_journal_page_last 15774
_journal_paper_doi 10.1021/ja0646702
_journal_volume 128
_journal_year 2006
_chemical_formula_moiety C39H51N4O19TbZn2
_chemical_formula_sum 'C39 H51 N4 O19 Tb Zn2'
_chemical_formula_weight 1169.50
_chemical_name_common '[LZn2Tb(OAc)3(MeOH)] (H2O)(Et2O)'
_chemical_name_systematic
; 
 ? 
;
_space_group_IT_number 2
_symmetry_cell_setting triclinic
_symmetry_space_group_name_Hall '-P 1'
_symmetry_space_group_name_H-M 'P -1'
_atom_sites_solution_hydrogens geom
_atom_sites_solution_primary direct
_atom_sites_solution_secondary difmap
_audit_creation_method SHELXL-97
_cell_angle_alpha 73.867(19)
_cell_angle_beta 83.20(2)
_cell_angle_gamma 86.92(2)
_cell_formula_units_Z 2
_cell_length_a 12.948(9)
_cell_length_b 13.222(8)
_cell_length_c 13.435(8)
_cell_measurement_reflns_used 15937
_cell_measurement_temperature 120
_cell_measurement_theta_max 27.00
_cell_measurement_theta_min 3.07
_cell_volume 2193(2)
_computing_cell_refinement 'CrystalClear (Rigaku Corp., 2000)'
_computing_data_collection 'CrystalClear (Rigaku Corp., 2000)'
_computing_data_reduction 'CrystalClear (Rigaku Corp., 2000)'
_computing_molecular_graphics ORTEP-3
_computing_publication_material ORTEP-3
_computing_structure_refinement 'SHELXL-97 (Sheldrick, 1997)'
_computing_structure_solution 'DIRDIF99 (Beurskens et al., 1999)'
_diffrn_ambient_temperature 120
_diffrn_measured_fraction_theta_full 0.937
_diffrn_measured_fraction_theta_max 0.937
_diffrn_measurement_device_type 'Rigaku Mercury CCD diffractometer'
_diffrn_measurement_method CCD
_diffrn_radiation_monochromator graphite
_diffrn_radiation_source 'fine-focus sealed tube'
_diffrn_radiation_type MoK\a
_diffrn_radiation_wavelength 0.71069
_diffrn_reflns_av_R_equivalents 0.0600
_diffrn_reflns_av_sigmaI/netI 0.1171
_diffrn_reflns_limit_h_max 16
_diffrn_reflns_limit_h_min -16
_diffrn_reflns_limit_k_max 16
_diffrn_reflns_limit_k_min -16
_diffrn_reflns_limit_l_max 15
_diffrn_reflns_limit_l_min -17
_diffrn_reflns_number 15937
_diffrn_reflns_theta_full 27.00
_diffrn_reflns_theta_max 27.00
_diffrn_reflns_theta_min 3.07
_diffrn_standards_decay_% 0
_diffrn_standards_interval_count 0
_diffrn_standards_interval_time 0
_diffrn_standards_number 0
_exptl_absorpt_coefficient_mu 2.762
_exptl_absorpt_correction_T_max 0.6821
_exptl_absorpt_correction_T_min 0.4448
_exptl_absorpt_correction_type multi-scan
_exptl_absorpt_process_details 'CrystalClear (Rigaku Corp., 2000)'
_exptl_crystal_colour yellow
_exptl_crystal_density_diffrn 1.771
_exptl_crystal_description prismatic
_exptl_crystal_F_000 1180
_exptl_crystal_size_max 0.35
_exptl_crystal_size_mid 0.35
_exptl_crystal_size_min 0.15
_refine_diff_density_max 2.209
_refine_diff_density_min -2.073
_refine_diff_density_rms 0.188
_refine_ls_extinction_method none
_refine_ls_goodness_of_fit_ref 1.071
_refine_ls_hydrogen_treatment constr
_refine_ls_matrix_type full
_refine_ls_number_parameters 594
_refine_ls_number_reflns 8982
_refine_ls_number_restraints 0
_refine_ls_restrained_S_all 1.071
_refine_ls_R_factor_all 0.0621
_refine_ls_R_factor_gt 0.0546
_refine_ls_shift/su_max 0.000
_refine_ls_shift/su_mean 0.000
_refine_ls_structure_factor_coef Fsqd
_refine_ls_weighting_details 'calc w=1/[\s^2^(Fo^2^)+(0.0342P)^2^+0.0000P] where P=(Fo^2^+2Fc^2^)/3'
_refine_ls_weighting_scheme calc
_refine_ls_wR_factor_gt 0.1350
_refine_ls_wR_factor_ref 0.1409
_reflns_number_gt 7733
_reflns_number_total 8982
_reflns_threshold_expression >2sigma(I)
_cod_data_source_file ja0646702si20060630_083808.cif
_cod_data_source_block LZn2Tb
_cod_database_code 4111166

loop_
_symmetry_equiv_pos_as_xyz
'x, y, z'
'-x, -y, -z'

loop_
_atom_site_label
_atom_site_type_symbol
_atom_site_fract_x
_atom_site_fract_y
_atom_site_fract_z
_atom_site_U_iso_or_equiv
_atom_site_adp_type
_atom_site_occupancy
_atom_site_symmetry_multiplicity
_atom_site_calc_flag
_atom_site_refinement_flags
_atom_site_disorder_assembly
_atom_site_disorder_group
Tb1 Tb 0.23510(2) 0.36217(2) 0.27501(2) 0.01498(10) Uani 1 1 d . . .
Zn1 Zn 0.28325(5) 0.49328(5) 0.45427(5) 0.01619(16) Uani 1 1 d . . .
Zn2 Zn 0.25833(5) 0.09863(5) 0.27798(6) 0.02134(17) Uani 1 1 d . . .
C1 C 0.0461(4) 0.6076(4) 0.4227(4) 0.0169(12) Uani 1 1 d . . .
C2 C 0.0832(4) 0.5410(4) 0.3602(4) 0.0144(11) Uani 1 1 d . . .
C3 C 0.0300(4) 0.5451(5) 0.2729(5) 0.0189(12) Uani 1 1 d . . .
C4 C -0.0527(5) 0.6112(5) 0.2490(5) 0.0243(14) Uani 1 1 d . . .
H1 H -0.0856 0.6132 0.1888 0.029 Uiso 1 1 calc R . .
C5 C -0.0904(5) 0.6770(5) 0.3124(5) 0.0245(14) Uani 1 1 d . . .
H2 H -0.1480 0.7237 0.2952 0.029 Uiso 1 1 calc R . .
C6 C -0.0424(4) 0.6721(4) 0.3992(5) 0.0184(12) Uani 1 1 d . . .
H3 H -0.0695 0.7133 0.4445 0.022 Uiso 1 1 calc R . .
O1 O 0.1593(3) 0.4727(3) 0.3812(3) 0.0149(8) Uani 1 1 d . . .
O2 O 0.0706(3) 0.4758(3) 0.2170(3) 0.0204(9) Uani 1 1 d . . .
C7 C 0.0027(5) 0.4455(5) 0.1550(5) 0.0273(15) Uani 1 1 d . . .
H4 H -0.0629 0.4215 0.1974 0.041 Uiso 1 1 calc R . .
H5 H 0.0354 0.3882 0.1284 0.041 Uiso 1 1 calc R . .
H6 H -0.0113 0.5059 0.0963 0.041 Uiso 1 1 calc R . .
C8 C 0.0907(4) 0.6072(4) 0.5170(5) 0.0173(12) Uani 1 1 d . . .
H7 H 0.0492 0.6353 0.5667 0.021 Uiso 1 1 calc R . .
N1 N 0.1812(4) 0.5721(4) 0.5379(4) 0.0185(11) Uani 1 1 d . . .
O3 O 0.1993(3) 0.5747(3) 0.6393(3) 0.0210(9) Uani 1 1 d . . .
C9 C 0.2820(5) 0.6442(5) 0.6360(5) 0.0255(14) Uani 1 1 d . . .
H8 H 0.2900 0.6449 0.7082 0.031 Uiso 1 1 calc R . .
H9 H 0.2615 0.7164 0.5976 0.031 Uiso 1 1 calc R . .
C10 C 0.3854(5) 0.6167(5) 0.5863(5) 0.0242(14) Uani 1 1 d . . .
H10 H 0.3817 0.6295 0.5106 0.029 Uiso 1 1 calc R . .
H11 H 0.4384 0.6637 0.5952 0.029 Uiso 1 1 calc R . .
O4 O 0.4172(3) 0.5105(4) 0.6285(4) 0.0281(10) Uani 1 1 d . . .
N2 N 0.3830(4) 0.4438(4) 0.5724(4) 0.0213(11) Uani 1 1 d . . .
C11 C 0.4182(5) 0.3501(5) 0.6073(5) 0.0240(14) Uani 1 1 d . . .
H12 H 0.4603 0.3386 0.6628 0.029 Uiso 1 1 calc R . .
C12 C 0.4008(4) 0.2597(5) 0.5715(4) 0.0208(13) Uani 1 1 d . . .
C13 C 0.3536(4) 0.2677(5) 0.4806(4) 0.0182(12) Uani 1 1 d . . .
C14 C 0.3395(5) 0.1781(5) 0.4471(5) 0.0199(13) Uani 1 1 d . . .
C15 C 0.3673(5) 0.0786(5) 0.5091(5) 0.0271(15) Uani 1 1 d . . .
C16 C 0.4167(5) 0.0734(5) 0.5973(5) 0.0337(17) Uani 1 1 d . . .
H13 H 0.4389 0.0065 0.6377 0.040 Uiso 1 1 calc R . .
C17 C 0.4341(5) 0.1592(5) 0.6278(5) 0.0314(16) Uani 1 1 d . . .
H14 H 0.4692 0.1519 0.6878 0.038 Uiso 1 1 calc R . .
O5 O 0.3186(3) 0.3577(3) 0.4215(3) 0.0189(9) Uani 1 1 d . . .
O6 O 0.2970(3) 0.1958(3) 0.3594(3) 0.0216(9) Uani 1 1 d . . .
C18 C 0.3457(6) -0.0181(5) 0.4871(5) 0.0321(16) Uani 1 1 d . . .
H15 H 0.3660 -0.0813 0.5352 0.038 Uiso 1 1 calc R . .
N3 N 0.3023(4) -0.0283(4) 0.4101(4) 0.0281(13) Uani 1 1 d . . .
O7 O 0.2904(4) -0.1363(3) 0.4203(4) 0.0378(13) Uani 1 1 d . . .
C19 C 0.2757(7) -0.1518(6) 0.3212(6) 0.043(2) Uani 1 1 d . . .
H16 H 0.2910 -0.2267 0.3240 0.052 Uiso 1 1 calc R . .
H17 H 0.3264 -0.1088 0.2672 0.052 Uiso 1 1 calc R . .
C20 C 0.1679(6) -0.1235(6) 0.2892(6) 0.0382(19) Uani 1 1 d . . .
H18 H 0.1270 -0.1883 0.3053 0.046 Uiso 1 1 calc R . .
H19 H 0.1326 -0.0769 0.3296 0.046 Uiso 1 1 calc R . .
O8 O 0.1718(4) -0.0715(4) 0.1804(4) 0.0396(13) Uani 1 1 d . . .
N4 N 0.2044(4) 0.0328(4) 0.1623(5) 0.0314(14) Uani 1 1 d . . .
C21 C 0.2186(5) 0.0767(5) 0.0638(5) 0.0276(15) Uani 1 1 d . . .
H20 H 0.2109 0.0347 0.0183 0.033 Uiso 1 1 calc R . .
C22 C 0.2453(5) 0.1858(5) 0.0174(5) 0.0214(13) Uani 1 1 d . . .
C23 C 0.2409(4) 0.2618(5) 0.0730(5) 0.0196(13) Uani 1 1 d . . .
C24 C 0.2539(4) 0.3692(5) 0.0136(5) 0.0190(13) Uani 1 1 d . . .
C25 C 0.2785(5) 0.3964(5) -0.0923(5) 0.0246(14) Uani 1 1 d . . .
H21 H 0.2905 0.4678 -0.1299 0.030 Uiso 1 1 calc R . .
C26 C 0.2860(5) 0.3183(5) -0.1446(5) 0.0271(15) Uani 1 1 d . . .
H22 H 0.3035 0.3367 -0.2180 0.033 Uiso 1 1 calc R . .
C27 C 0.2683(5) 0.2161(5) -0.0915(5) 0.0279(15) Uani 1 1 d . . .
H23 H 0.2715 0.1643 -0.1286 0.033 Uiso 1 1 calc R . .
O9 O 0.2210(3) 0.2430(3) 0.1742(3) 0.0194(9) Uani 1 1 d . . .
O10 O 0.2404(3) 0.4386(3) 0.0741(3) 0.0218(9) Uani 1 1 d . . .
C28 C 0.2324(5) 0.5467(5) 0.0186(5) 0.0250(14) Uani 1 1 d . . .
H24 H 0.2991 0.5695 -0.0221 0.037 Uiso 1 1 calc R . .
H25 H 0.2144 0.5888 0.0680 0.037 Uiso 1 1 calc R . .
H26 H 0.1781 0.5563 -0.0285 0.037 Uiso 1 1 calc R . .
O11 O 0.3156(3) 0.5278(3) 0.2184(3) 0.0209(9) Uani 1 1 d . . .
O12 O 0.3546(3) 0.6033(3) 0.3382(3) 0.0171(8) Uani 1 1 d . . .
C29 C 0.3533(4) 0.5988(5) 0.2447(5) 0.0209(13) Uani 1 1 d . . .
C30 C 0.4063(6) 0.6862(5) 0.1611(5) 0.0316(16) Uani 1 1 d . . .
H27 H 0.4701 0.6586 0.1299 0.047 Uiso 1 1 calc R . .
H28 H 0.4238 0.7416 0.1914 0.047 Uiso 1 1 calc R . .
H29 H 0.3597 0.7153 0.1072 0.047 Uiso 1 1 calc R . .
O13 O 0.0845(3) 0.2640(3) 0.3539(3) 0.0210(9) Uani 1 1 d . . .
O14 O 0.1060(3) 0.0957(3) 0.3489(3) 0.0251(10) Uani 1 1 d . . .
C31 C 0.0544(5) 0.1704(5) 0.3720(5) 0.0239(14) Uani 1 1 d . . .
C32 C -0.0523(5) 0.1452(5) 0.4256(7) 0.048(2) Uani 1 1 d . . .
H30 H -0.1036 0.1741 0.3763 0.072 Uiso 1 1 calc R . .
H31 H -0.0644 0.1762 0.4843 0.072 Uiso 1 1 calc R . .
H32 H -0.0591 0.0686 0.4513 0.072 Uiso 1 1 calc R . .
O15 O 0.3986(4) 0.0720(4) 0.1954(4) 0.0404(13) Uani 1 1 d . . .
O16 O 0.5220(4) 0.1707(4) 0.2162(5) 0.0512(15) Uani 1 1 d . . .
C33 C 0.4879(6) 0.1000(6) 0.1796(6) 0.0368(18) Uani 1 1 d . . .
C34 C 0.5668(6) 0.0511(6) 0.1115(6) 0.050(2) Uani 1 1 d . . .
H33 H 0.5447 -0.0196 0.1146 0.075 Uiso 1 1 calc R . .
H34 H 0.6353 0.0463 0.1369 0.075 Uiso 1 1 calc R . .
H35 H 0.5710 0.0952 0.0393 0.075 Uiso 1 1 calc R . .
O17 O 0.4128(3) 0.3402(4) 0.2048(4) 0.0297(11) Uani 1 1 d . . .
H36 H 0.4332 0.2773 0.2134 0.045 Uiso 1 1 calc R . .
C35 C 0.4841(6) 0.4068(6) 0.1317(6) 0.048(2) Uani 1 1 d . . .
H37 H 0.4461 0.4636 0.0859 0.073 Uiso 1 1 calc R . .
H38 H 0.5258 0.3661 0.0899 0.073 Uiso 1 1 calc R . .
H39 H 0.5300 0.4370 0.1684 0.073 Uiso 1 1 calc R . .
O18 O 0.7278(5) 0.2365(5) 0.1735(6) 0.074(2) Uani 1 1 d . . .
H40 H 0.6557 0.2098 0.1956 0.111 Uiso 1 1 d . . .
H41 H 0.7846 0.1847 0.1594 0.111 Uiso 1 1 d . . .
O19 O 0.8712(5) 0.0728(5) 0.1238(6) 0.076(2) Uani 1 1 d . . .
C36 C 0.9098(8) -0.0025(7) 0.2050(7) 0.061(3) Uani 1 1 d . A .
H42 H 0.9375 -0.0629 0.1793 0.074 Uiso 1 1 calc R . .
H43 H 0.9687 0.0276 0.2272 0.074 Uiso 1 1 calc R . .
C37 C 0.8385(8) -0.0391(8) 0.2908(10) 0.086(4) Uani 1 1 d . . .
H44 H 0.8077 0.0204 0.3149 0.129 Uiso 1 1 calc R A .
H45 H 0.8734 -0.0875 0.3467 0.129 Uiso 1 1 calc R . .
H46 H 0.7836 -0.0762 0.2718 0.129 Uiso 1 1 calc R . .
C38 C 0.9402(8) 0.1316(8) 0.0378(8) 0.071(3) Uani 1 1 d . A 1
H47 H 1.0062 0.0900 0.0379 0.085 Uiso 1 1 calc R A 1
H48 H 0.9099 0.1314 -0.0264 0.085 Uiso 1 1 calc R A 1
C39 C 0.9624(11) 0.2159(10) 0.0282(16) 0.223(13) Uani 1 1 d . A 1
H49 H 1.0055 0.2420 -0.0383 0.334 Uiso 1 1 calc R A 1
H50 H 1.0016 0.2185 0.0855 0.334 Uiso 1 1 calc R A 1
H51 H 0.8992 0.2601 0.0291 0.334 Uiso 1 1 calc R A 1

loop_
_atom_site_aniso_label
_atom_site_aniso_U_11
_atom_site_aniso_U_22
_atom_site_aniso_U_33
_atom_site_aniso_U_23
_atom_site_aniso_U_13
_atom_site_aniso_U_12
Tb1 0.01607(15) 0.01334(17) 0.01538(16) -0.00409(13) -0.00170(11) 0.00173(12)
Zn1 0.0149(3) 0.0180(4) 0.0159(4) -0.0052(3) -0.0025(3) 0.0015(3)
Zn2 0.0241(4) 0.0158(4) 0.0232(4) -0.0059(3) 0.0020(3) 0.0004(3)
C1 0.019(3) 0.011(3) 0.021(3) -0.006(2) -0.001(2) -0.001(2)
C2 0.012(3) 0.011(3) 0.019(3) -0.001(2) -0.001(2) -0.001(2)
C3 0.017(3) 0.017(3) 0.021(3) -0.003(3) -0.003(2) 0.001(2)
C4 0.025(3) 0.027(3) 0.020(3) -0.002(3) -0.011(3) 0.005(3)
C5 0.025(3) 0.018(3) 0.027(3) 0.000(3) -0.004(3) 0.004(3)
C6 0.018(3) 0.010(3) 0.026(3) -0.002(2) -0.001(2) 0.002(2)
O1 0.0141(19) 0.015(2) 0.015(2) -0.0020(17) -0.0031(15) 0.0015(16)
O2 0.020(2) 0.025(2) 0.023(2) -0.0148(19) -0.0080(17) 0.0031(18)
C7 0.026(3) 0.041(4) 0.017(3) -0.009(3) -0.009(3) 0.002(3)
C8 0.018(3) 0.011(3) 0.023(3) -0.008(2) 0.003(2) -0.002(2)
N1 0.021(3) 0.023(3) 0.016(3) -0.011(2) -0.003(2) -0.002(2)
O3 0.018(2) 0.031(2) 0.016(2) -0.0098(19) -0.0010(16) -0.0047(18)
C9 0.025(3) 0.030(4) 0.027(3) -0.015(3) -0.005(3) -0.004(3)
C10 0.021(3) 0.028(4) 0.026(3) -0.009(3) -0.002(3) -0.010(3)
O4 0.022(2) 0.037(3) 0.032(3) -0.017(2) -0.0108(19) 0.001(2)
N2 0.015(2) 0.031(3) 0.020(3) -0.012(2) -0.001(2) 0.001(2)
C11 0.017(3) 0.039(4) 0.018(3) -0.011(3) -0.001(2) 0.000(3)
C12 0.016(3) 0.030(4) 0.015(3) -0.003(3) -0.004(2) 0.005(3)
C13 0.012(3) 0.024(3) 0.015(3) -0.001(3) 0.000(2) 0.006(2)
C14 0.021(3) 0.019(3) 0.018(3) -0.004(3) 0.000(2) 0.002(3)
C15 0.031(3) 0.023(3) 0.024(3) -0.003(3) 0.001(3) 0.008(3)
C16 0.042(4) 0.026(4) 0.027(4) 0.002(3) -0.007(3) 0.014(3)
C17 0.041(4) 0.032(4) 0.017(3) 0.001(3) -0.012(3) 0.014(3)
O5 0.026(2) 0.015(2) 0.015(2) -0.0009(17) -0.0075(17) 0.0026(18)
O6 0.023(2) 0.016(2) 0.021(2) 0.0020(18) -0.0035(18) 0.0020(18)
C18 0.049(4) 0.012(3) 0.029(4) 0.001(3) 0.000(3) 0.009(3)
N3 0.033(3) 0.013(3) 0.032(3) 0.000(2) 0.005(3) 0.004(2)
O7 0.055(3) 0.009(2) 0.041(3) 0.003(2) 0.003(3) 0.005(2)
C19 0.063(5) 0.021(4) 0.042(5) -0.011(3) 0.011(4) 0.002(4)
C20 0.044(4) 0.027(4) 0.044(5) -0.016(4) 0.014(4) -0.011(3)
O8 0.053(3) 0.023(3) 0.046(3) -0.015(2) 0.006(3) -0.014(2)
N4 0.033(3) 0.023(3) 0.042(4) -0.018(3) 0.004(3) -0.004(3)
C21 0.031(4) 0.033(4) 0.023(4) -0.014(3) -0.008(3) 0.005(3)
C22 0.020(3) 0.022(3) 0.022(3) -0.007(3) 0.000(2) -0.002(3)
C23 0.016(3) 0.023(3) 0.022(3) -0.009(3) -0.004(2) 0.005(2)
C24 0.014(3) 0.025(3) 0.020(3) -0.011(3) 0.002(2) -0.001(2)
C25 0.020(3) 0.037(4) 0.013(3) 0.000(3) -0.001(2) 0.001(3)
C26 0.020(3) 0.044(4) 0.016(3) -0.009(3) 0.000(2) 0.008(3)
C27 0.025(3) 0.037(4) 0.022(3) -0.011(3) 0.001(3) 0.002(3)
O9 0.024(2) 0.015(2) 0.019(2) -0.0056(18) 0.0013(17) -0.0017(17)
O10 0.026(2) 0.022(2) 0.016(2) -0.0037(19) -0.0023(18) -0.0023(19)
C28 0.026(3) 0.022(3) 0.023(3) 0.000(3) -0.005(3) 0.003(3)
O11 0.025(2) 0.017(2) 0.021(2) -0.0052(19) -0.0011(18) -0.0009(18)
O12 0.016(2) 0.016(2) 0.018(2) -0.0037(17) 0.0002(16) 0.0000(16)
C29 0.017(3) 0.024(3) 0.024(3) -0.010(3) -0.006(2) 0.005(3)
C30 0.053(5) 0.020(3) 0.019(3) 0.002(3) -0.003(3) -0.011(3)
O13 0.022(2) 0.015(2) 0.027(2) -0.0071(18) 0.0015(18) -0.0020(17)
O14 0.027(2) 0.013(2) 0.033(3) -0.008(2) 0.006(2) -0.0001(18)
C31 0.025(3) 0.019(3) 0.028(3) -0.010(3) 0.004(3) 0.002(3)
C32 0.028(4) 0.020(4) 0.093(7) -0.019(4) 0.022(4) -0.009(3)
O15 0.023(3) 0.051(3) 0.041(3) -0.010(3) 0.009(2) 0.000(2)
O16 0.036(3) 0.047(3) 0.075(4) -0.026(3) -0.010(3) 0.011(3)
C33 0.039(4) 0.030(4) 0.037(4) -0.003(3) -0.002(3) 0.008(3)
C34 0.039(5) 0.060(6) 0.047(5) -0.013(4) 0.003(4) 0.015(4)
O17 0.023(2) 0.026(2) 0.036(3) -0.007(2) 0.010(2) 0.000(2)
C35 0.032(4) 0.042(5) 0.056(5) 0.003(4) 0.016(4) -0.001(4)
O18 0.064(4) 0.056(4) 0.115(6) -0.052(4) 0.008(4) 0.001(3)
O19 0.075(5) 0.062(4) 0.079(5) -0.011(4) 0.006(4) 0.022(4)
C36 0.070(7) 0.040(5) 0.069(7) -0.013(5) -0.003(5) 0.027(5)
C37 0.069(7) 0.065(7) 0.140(12) -0.048(8) -0.027(8) 0.015(6)
C38 0.060(6) 0.076(7) 0.086(8) -0.049(7) 0.029(6) -0.018(6)
C39 0.102(12) 0.066(9) 0.42(3) 0.008(14) 0.124(16) 0.020(9)

loop_
_atom_type_symbol
_atom_type_description
_atom_type_scat_dispersion_real
_atom_type_scat_dispersion_imag
_atom_type_scat_source
C C 0.0033 0.0016 'International Tables Vol C Tables 4.2.6.8 and 6.1.1.4'
H H 0.0000 0.0000 'International Tables Vol C Tables 4.2.6.8 and 6.1.1.4'
Tb Tb -0.1723 4.1537 'International Tables Vol C Tables 4.2.6.8 and 6.1.1.4'
N N 0.0061 0.0033 'International Tables Vol C Tables 4.2.6.8 and 6.1.1.4'
O O 0.0106 0.0060 'International Tables Vol C Tables 4.2.6.8 and 6.1.1.4'
Zn Zn 0.2839 1.4301 'International Tables Vol C Tables 4.2.6.8 and 6.1.1.4'

loop_
_geom_angle_atom_site_label_1
_geom_angle_atom_site_label_2
_geom_angle_atom_site_label_3
_geom_angle
O6 Tb1 O5 66.06(14)
O6 Tb1 O11 131.61(15)
O5 Tb1 O11 79.81(14)
O6 Tb1 O9 69.67(15)
O5 Tb1 O9 134.86(14)
O11 Tb1 O9 126.83(14)
O6 Tb1 O13 74.75(15)
O5 Tb1 O13 101.02(14)
O11 Tb1 O13 147.99(13)
O9 Tb1 O13 74.98(13)
O6 Tb1 O1 117.80(14)
O5 Tb1 O1 63.94(13)
O11 Tb1 O1 70.70(13)
O9 Tb1 O1 151.75(13)
O13 Tb1 O1 80.87(13)
O6 Tb1 O10 125.05(14)
O5 Tb1 O10 144.77(13)
O11 Tb1 O10 68.95(13)
O9 Tb1 O10 62.12(13)
O13 Tb1 O10 114.07(14)
O1 Tb1 O10 117.15(13)
O6 Tb1 O2 145.36(14)
O5 Tb1 O2 126.08(13)
O11 Tb1 O2 82.54(14)
O9 Tb1 O2 95.77(13)
O13 Tb1 O2 71.09(14)
O1 Tb1 O2 62.13(12)
O10 Tb1 O2 66.59(13)
O6 Tb1 Zn1 98.55(11)
O5 Tb1 Zn1 33.31(10)
O11 Tb1 Zn1 59.74(10)
O9 Tb1 Zn1 168.13(10)
O13 Tb1 Zn1 103.92(10)
O1 Tb1 Zn1 35.34(9)
O10 Tb1 Zn1 127.40(10)
O2 Tb1 Zn1 94.98(9)
O6 Tb1 Zn2 34.03(11)
O5 Tb1 Zn2 100.10(10)
O11 Tb1 Zn2 145.57(10)
O9 Tb1 Zn2 36.31(10)
O13 Tb1 Zn2 66.28(10)
O1 Tb1 Zn2 140.37(9)
O10 Tb1 Zn2 96.86(9)
O2 Tb1 Zn2 121.64(9)
Zn1 Tb1 Zn2 132.19(3)
O5 Zn1 O12 106.02(16)
O5 Zn1 O1 77.36(16)
O12 Zn1 O1 98.16(16)
O5 Zn1 N1 145.77(18)
O12 Zn1 N1 106.14(18)
O1 Zn1 N1 86.82(17)
O5 Zn1 N2 86.80(18)
O12 Zn1 N2 108.20(19)
O1 Zn1 N2 152.19(18)
N1 Zn1 N2 94.06(19)
O5 Zn1 Tb1 40.47(11)
O12 Zn1 Tb1 88.73(12)
O1 Zn1 Tb1 42.98(10)
N1 Zn1 Tb1 129.60(14)
N2 Zn1 Tb1 127.16(14)
O6 Zn2 O15 103.43(19)
O6 Zn2 O14 90.05(17)
O15 Zn2 O14 166.23(19)
O6 Zn2 O9 81.28(16)
O15 Zn2 O9 96.52(18)
O14 Zn2 O9 88.16(16)
O6 Zn2 N4 164.9(2)
O15 Zn2 N4 78.9(2)
O14 Zn2 N4 88.79(19)
O9 Zn2 N4 83.6(2)
O6 Zn2 N3 85.25(19)
O15 Zn2 N3 88.4(2)
O14 Zn2 N3 90.04(19)
O9 Zn2 N3 166.41(18)
N4 Zn2 N3 109.8(2)
O6 Zn2 Tb1 40.11(12)
O15 Zn2 Tb1 109.62(15)
O14 Zn2 Tb1 82.46(11)
O9 Zn2 Tb1 42.00(11)
N4 Zn2 Tb1 124.85(16)
N3 Zn2 Tb1 124.42(15)
C6 C1 C2 119.9(5)
C6 C1 C8 117.2(5)
C2 C1 C8 122.7(5)
O1 C2 C1 123.8(5)
O1 C2 C3 118.7(5)
C1 C2 C3 117.4(5)
C4 C3 O2 124.8(5)
C4 C3 C2 121.8(5)
O2 C3 C2 113.4(5)
C3 C4 C5 120.7(6)
C3 C4 H1 119.6
C5 C4 H1 119.6
C6 C5 C4 118.7(6)
C6 C5 H2 120.7
C4 C5 H2 120.7
C5 C6 C1 121.4(5)
C5 C6 H3 119.3
C1 C6 H3 119.3
C2 O1 Zn1 124.1(3)
C2 O1 Tb1 126.5(3)
Zn1 O1 Tb1 101.68(15)
C3 O2 C7 116.7(5)
C3 O2 Tb1 118.8(3)
C7 O2 Tb1 121.3(3)
O2 C7 H4 109.5
O2 C7 H5 109.5
H4 C7 H5 109.5
O2 C7 H6 109.5
H4 C7 H6 109.5
H5 C7 H6 109.5
N1 C8 C1 124.7(5)
N1 C8 H7 117.6
C1 C8 H7 117.6
C8 N1 O3 111.5(5)
C8 N1 Zn1 126.8(4)
O3 N1 Zn1 120.7(3)
N1 O3 C9 111.7(4)
O3 C9 C10 115.2(5)
O3 C9 H8 108.5
C10 C9 H8 108.5
O3 C9 H9 108.5
C10 C9 H9 108.5
H8 C9 H9 107.5
O4 C10 C9 113.1(5)
O4 C10 H10 109.0
C9 C10 H10 109.0
O4 C10 H11 109.0
C9 C10 H11 109.0
H10 C10 H11 107.8
C10 O4 N2 111.2(4)
C11 N2 O4 110.2(5)
C11 N2 Zn1 125.6(4)
O4 N2 Zn1 124.1(4)
N2 C11 C12 127.1(6)
N2 C11 H12 116.4
C12 C11 H12 116.4
C13 C12 C17 117.9(6)
C13 C12 C11 122.7(6)
C17 C12 C11 119.4(6)
O5 C13 C12 123.5(6)
O5 C13 C14 115.3(5)
C12 C13 C14 121.2(5)
O6 C14 C15 125.2(6)
O6 C14 C13 115.6(5)
C15 C14 C13 119.2(6)
C16 C15 C14 118.2(6)
C16 C15 C18 118.6(6)
C14 C15 C18 123.2(6)
C17 C16 C15 122.8(6)
C17 C16 H13 118.6
C15 C16 H13 118.6
C16 C17 C12 120.5(6)
C16 C17 H14 119.8
C12 C17 H14 119.8
C13 O5 Zn1 130.0(4)
C13 O5 Tb1 121.0(4)
Zn1 O5 Tb1 106.22(17)
C14 O6 Zn2 132.2(4)
C14 O6 Tb1 121.7(4)
Zn2 O6 Tb1 105.86(18)
N3 C18 C15 127.2(6)
N3 C18 H15 116.4
C15 C18 H15 116.4
C18 N3 O7 109.4(5)
C18 N3 Zn2 126.4(4)
O7 N3 Zn2 124.2(4)
N3 O7 C19 110.1(5)
O7 C19 C20 114.2(6)
O7 C19 H16 108.7
C20 C19 H16 108.7
O7 C19 H17 108.7
C20 C19 H17 108.7
H16 C19 H17 107.6
O8 C20 C19 111.0(6)
O8 C20 H18 109.4
C19 C20 H18 109.4
O8 C20 H19 109.4
C19 C20 H19 109.4
H18 C20 H19 108.0
N4 O8 C20 109.2(5)
C21 N4 O8 109.7(5)
C21 N4 Zn2 123.4(4)
O8 N4 Zn2 125.5(4)
N4 C21 C22 124.6(6)
N4 C21 H20 117.7
C22 C21 H20 117.7
C27 C22 C23 119.8(6)
C27 C22 C21 115.9(5)
C23 C22 C21 124.1(6)
O9 C23 C22 125.3(5)
O9 C23 C24 117.4(5)
C22 C23 C24 117.2(5)
C25 C24 O10 125.4(6)
C25 C24 C23 121.6(5)
O10 C24 C23 113.0(5)
C24 C25 C26 119.4(6)
C24 C25 H21 120.3
C26 C25 H21 120.3
C27 C26 C25 120.6(6)
C27 C26 H22 119.7
C25 C26 H22 119.7
C26 C27 C22 121.1(6)
C26 C27 H23 119.4
C22 C27 H23 119.4
C23 O9 Zn2 122.7(4)
C23 O9 Tb1 127.0(4)
Zn2 O9 Tb1 101.70(17)
C24 O10 C28 115.5(5)
C24 O10 Tb1 118.0(3)
C28 O10 Tb1 126.5(3)
O10 C28 H24 109.5
O10 C28 H25 109.5
H24 C28 H25 109.5
O10 C28 H26 109.5
H24 C28 H26 109.5
H25 C28 H26 109.5
C29 O11 Tb1 146.2(4)
C29 O12 Zn1 119.2(4)
O11 C29 O12 125.7(6)
O11 C29 C30 118.1(5)
O12 C29 C30 116.1(5)
C29 C30 H27 109.5
C29 C30 H28 109.5
H27 C30 H28 109.5
C29 C30 H29 109.5
H27 C30 H29 109.5
H28 C30 H29 109.5
C31 O13 Tb1 137.7(4)
C31 O14 Zn2 127.3(4)
O14 C31 O13 126.2(6)
O14 C31 C32 116.0(6)
O13 C31 C32 117.9(5)
C31 C32 H30 109.5
C31 C32 H31 109.5
H30 C32 H31 109.5
C31 C32 H32 109.5
H30 C32 H32 109.5
H31 C32 H32 109.5
C33 O15 Zn2 140.0(5)
O15 C33 O16 124.0(7)
O15 C33 C34 119.4(7)
O16 C33 C34 116.6(7)
C33 C34 H33 109.5
C33 C34 H34 109.5
H33 C34 H34 109.5
C33 C34 H35 109.5
H33 C34 H35 109.5
H34 C34 H35 109.5
C35 O17 H36 109.5
O17 C35 H37 109.5
O17 C35 H38 109.5
H37 C35 H38 109.5
O17 C35 H39 109.5
H37 C35 H39 109.5
H38 C35 H39 109.5
H40 O18 H41 117.8(6)
C36 O19 C38 120.6(8)
C37 C36 O19 114.7(9)
C37 C36 H42 108.6
O19 C36 H42 108.6
C37 C36 H43 108.6
O19 C36 H43 108.6
H42 C36 H43 107.6
C36 C37 H44 109.5
C36 C37 H45 109.5
H44 C37 H45 109.5
C36 C37 H46 109.5
H44 C37 H46 109.5
H45 C37 H46 109.5
C39 C38 O19 123.4(12)
C39 C38 H47 106.5
O19 C38 H47 106.5
C39 C38 H48 106.5
O19 C38 H48 106.5
H47 C38 H48 106.5
C38 C39 H49 109.5
C38 C39 H50 109.5
H49 C39 H50 109.5
C38 C39 H51 109.5
H49 C39 H51 109.5
H50 C39 H51 109.5

loop_
_geom_bond_atom_site_label_1
_geom_bond_atom_site_label_2
_geom_bond_distance
Tb1 O6 2.325(4)
Tb1 O5 2.340(4)
Tb1 O11 2.365(4)
Tb1 O9 2.372(4)
Tb1 O13 2.373(4)
Tb1 O1 2.410(4)
Tb1 O10 2.600(4)
Tb1 O2 2.608(4)
Tb1 Zn1 3.4622(16)
Tb1 Zn2 3.471(2)
Zn1 O5 1.980(4)
Zn1 O12 1.986(4)
Zn1 O1 2.045(4)
Zn1 N1 2.061(5)
Zn1 N2 2.106(5)
Zn2 O6 2.020(4)
Zn2 O15 2.080(5)
Zn2 O14 2.084(4)
Zn2 O9 2.099(4)
Zn2 N4 2.176(6)
Zn2 N3 2.185(6)
C1 C6 1.404(7)
C1 C2 1.408(7)
C1 C8 1.452(8)
C2 O1 1.301(6)
C2 C3 1.416(8)
C3 C4 1.356(8)
C3 O2 1.384(6)
C4 C5 1.410(8)
C4 H1 0.9500
C5 C6 1.371(8)
C5 H2 0.9500
C6 H3 0.9500
O2 C7 1.423(7)
C7 H4 0.9800
C7 H5 0.9800
C7 H6 0.9800
C8 N1 1.271(7)
C8 H7 0.9500
N1 O3 1.419(6)
O3 C9 1.437(7)
C9 C10 1.497(8)
C9 H8 0.9900
C9 H9 0.9900
C10 O4 1.419(7)
C10 H10 0.9900
C10 H11 0.9900
O4 N2 1.425(6)
N2 C11 1.276(8)
C11 C12 1.443(8)
C11 H12 0.9500
C12 C13 1.405(8)
C12 C17 1.408(8)
C13 O5 1.325(7)
C13 C14 1.407(8)
C14 O6 1.316(7)
C14 C15 1.402(8)
C15 C16 1.396(9)
C15 C18 1.438(9)
C16 C17 1.347(9)
C16 H13 0.9500
C17 H14 0.9500
C18 N3 1.276(9)
C18 H15 0.9500
N3 O7 1.411(6)
O7 C19 1.437(9)
C19 C20 1.506(11)
C19 H16 0.9900
C19 H17 0.9900
C20 O8 1.428(9)
C20 H18 0.9900
C20 H19 0.9900
O8 N4 1.411(7)
N4 C21 1.284(8)
C21 C22 1.446(9)
C21 H20 0.9500
C22 C27 1.405(8)
C22 C23 1.405(8)
C23 O9 1.308(7)
C23 C24 1.430(8)
C24 C25 1.370(8)
C24 O10 1.378(6)
C25 C26 1.395(8)
C25 H21 0.9500
C26 C27 1.358(9)
C26 H22 0.9500
C27 H23 0.9500
O10 C28 1.421(7)
C28 H24 0.9800
C28 H25 0.9800
C28 H26 0.9800
O11 C29 1.232(7)
O12 C29 1.276(7)
C29 C30 1.499(8)
C30 H27 0.9800
C30 H28 0.9800
C30 H29 0.9800
O13 C31 1.267(7)
O14 C31 1.252(7)
C31 C32 1.489(8)
C32 H30 0.9800
C32 H31 0.9800
C32 H32 0.9800
O15 C33 1.210(8)
O16 C33 1.289(9)
C33 C34 1.528(9)
C34 H33 0.9800
C34 H34 0.9800
C34 H35 0.9800
O17 C35 1.409(7)
O17 H36 0.8400
C35 H37 0.9800
C35 H38 0.9800
C35 H39 0.9800
O18 H40 0.998(6)
O18 H41 1.016(6)
O19 C36 1.379(10)
O19 C38 1.439(10)
C36 C37 1.379(12)
C36 H42 0.9900
C36 H43 0.9900
C37 H44 0.9800
C37 H45 0.9800
C37 H46 0.9800
C38 C39 1.135(14)
C38 H47 0.9900
C38 H48 0.9900
C39 H49 0.9800
C39 H50 0.9800
C39 H51 0.9800

loop_
_geom_torsion_atom_site_label_1
_geom_torsion_atom_site_label_2
_geom_torsion_atom_site_label_3
_geom_torsion_atom_site_label_4
_geom_torsion
O6 Tb1 Zn1 O5 12.6(2)
O11 Tb1 Zn1 O5 -121.0(2)
O9 Tb1 Zn1 O5 5.8(5)
O13 Tb1 Zn1 O5 88.9(2)
O1 Tb1 Zn1 O5 139.8(2)
O10 Tb1 Zn1 O5 -135.1(2)
O2 Tb1 Zn1 O5 160.7(2)
Zn2 Tb1 Zn1 O5 18.50(18)
O6 Tb1 Zn1 O12 129.47(15)
O5 Tb1 Zn1 O12 116.8(2)
O11 Tb1 Zn1 O12 -4.14(16)
O9 Tb1 Zn1 O12 122.6(5)
O13 Tb1 Zn1 O12 -154.22(15)
O1 Tb1 Zn1 O12 -103.42(19)
O10 Tb1 Zn1 O12 -18.31(16)
O2 Tb1 Zn1 O12 -82.50(15)
Zn2 Tb1 Zn1 O12 135.33(12)
O6 Tb1 Zn1 O1 -127.11(18)
O5 Tb1 Zn1 O1 -139.8(2)
O11 Tb1 Zn1 O1 99.28(19)
O9 Tb1 Zn1 O1 -134.0(5)
O13 Tb1 Zn1 O1 -50.81(19)
O10 Tb1 Zn1 O1 85.11(19)
O2 Tb1 Zn1 O1 20.92(18)
Zn2 Tb1 Zn1 O1 -121.25(16)
O6 Tb1 Zn1 N1 -120.5(2)
O5 Tb1 Zn1 N1 -133.1(3)
O11 Tb1 Zn1 N1 105.9(2)
O9 Tb1 Zn1 N1 -127.4(5)
O13 Tb1 Zn1 N1 -44.2(2)
O1 Tb1 Zn1 N1 6.6(2)
O10 Tb1 Zn1 N1 91.7(2)
O2 Tb1 Zn1 N1 27.5(2)
Zn2 Tb1 Zn1 N1 -114.63(18)
O6 Tb1 Zn1 N2 17.4(2)
O5 Tb1 Zn1 N2 4.8(2)
O11 Tb1 Zn1 N2 -116.2(2)
O9 Tb1 Zn1 N2 10.6(5)
O13 Tb1 Zn1 N2 93.7(2)
O1 Tb1 Zn1 N2 144.5(2)
O10 Tb1 Zn1 N2 -130.3(2)
O2 Tb1 Zn1 N2 165.46(19)
Zn2 Tb1 Zn1 N2 23.30(17)
O5 Tb1 Zn2 O6 -0.2(2)
O11 Tb1 Zn2 O6 86.5(3)
O9 Tb1 Zn2 O6 165.2(2)
O13 Tb1 Zn2 O6 -97.9(2)
O1 Tb1 Zn2 O6 -61.2(2)
O10 Tb1 Zn2 O6 148.8(2)
O2 Tb1 Zn2 O6 -144.5(2)
Zn1 Tb1 Zn2 O6 -10.39(18)
O6 Tb1 Zn2 O15 -87.7(2)
O5 Tb1 Zn2 O15 -87.88(19)
O11 Tb1 Zn2 O15 -1.2(2)
O9 Tb1 Zn2 O15 77.5(2)
O13 Tb1 Zn2 O15 174.43(19)
O1 Tb1 Zn2 O15 -148.9(2)
O10 Tb1 Zn2 O15 61.12(18)
O2 Tb1 Zn2 O15 127.79(19)
Zn1 Tb1 Zn2 O15 -98.08(16)
O6 Tb1 Zn2 O14 99.1(2)
O5 Tb1 Zn2 O14 98.93(17)
O11 Tb1 Zn2 O14 -174.4(2)
O9 Tb1 Zn2 O14 -95.7(2)
O13 Tb1 Zn2 O14 1.24(17)
O1 Tb1 Zn2 O14 37.91(19)
O10 Tb1 Zn2 O14 -112.07(16)
O2 Tb1 Zn2 O14 -45.39(17)
Zn1 Tb1 Zn2 O14 88.73(14)
O6 Tb1 Zn2 O9 -165.2(2)
O5 Tb1 Zn2 O9 -165.41(19)
O11 Tb1 Zn2 O9 -78.7(2)
O13 Tb1 Zn2 O9 96.9(2)
O1 Tb1 Zn2 O9 133.6(2)
O10 Tb1 Zn2 O9 -16.42(19)
O2 Tb1 Zn2 O9 50.26(19)
Zn1 Tb1 Zn2 O9 -175.61(16)
O6 Tb1 Zn2 N4 -177.7(3)
O5 Tb1 Zn2 N4 -177.9(2)
O11 Tb1 Zn2 N4 -91.2(3)
O9 Tb1 Zn2 N4 -12.4(2)
O13 Tb1 Zn2 N4 84.5(2)
O1 Tb1 Zn2 N4 121.1(2)
O10 Tb1 Zn2 N4 -28.9(2)
O2 Tb1 Zn2 N4 37.8(2)
Zn1 Tb1 Zn2 N4 171.95(18)
O6 Tb1 Zn2 N3 14.3(3)
O5 Tb1 Zn2 N3 14.1(2)
O11 Tb1 Zn2 N3 100.8(3)
O9 Tb1 Zn2 N3 179.5(2)
O13 Tb1 Zn2 N3 -83.6(2)
O1 Tb1 Zn2 N3 -46.9(2)
O10 Tb1 Zn2 N3 163.1(2)
O2 Tb1 Zn2 N3 -130.2(2)
Zn1 Tb1 Zn2 N3 3.89(18)
C6 C1 C2 O1 -174.2(5)
C8 C1 C2 O1 0.7(9)
C6 C1 C2 C3 2.1(8)
C8 C1 C2 C3 177.0(5)
O1 C2 C3 C4 177.2(5)
C1 C2 C3 C4 0.7(9)
O1 C2 C3 O2 -2.5(8)
C1 C2 C3 O2 -178.9(5)
O2 C3 C4 C5 178.1(5)
C2 C3 C4 C5 -1.5(10)
C3 C4 C5 C6 -0.6(9)
C4 C5 C6 C1 3.4(9)
C2 C1 C6 C5 -4.2(9)
C8 C1 C6 C5 -179.4(5)
C1 C2 O1 Zn1 -32.5(7)
C3 C2 O1 Zn1 151.3(4)
C1 C2 O1 Tb1 -176.2(4)
C3 C2 O1 Tb1 7.5(7)
O5 Zn1 O1 C2 -176.4(4)
O12 Zn1 O1 C2 -71.7(4)
N1 Zn1 O1 C2 34.1(4)
N2 Zn1 O1 C2 126.8(5)
Tb1 Zn1 O1 C2 -151.0(5)
O5 Zn1 O1 Tb1 -25.45(15)
O12 Zn1 O1 Tb1 79.24(16)
N1 Zn1 O1 Tb1 -174.89(18)
N2 Zn1 O1 Tb1 -82.2(4)
O6 Tb1 O1 C2 -146.9(4)
O5 Tb1 O1 C2 173.3(4)
O11 Tb1 O1 C2 85.4(4)
O9 Tb1 O1 C2 -48.2(5)
O13 Tb1 O1 C2 -79.6(4)
O10 Tb1 O1 C2 32.8(5)
O2 Tb1 O1 C2 -6.3(4)
Zn1 Tb1 O1 C2 150.0(5)
Zn2 Tb1 O1 C2 -113.2(4)
O6 Tb1 O1 Zn1 63.06(19)
O5 Tb1 O1 Zn1 23.26(14)
O11 Tb1 O1 Zn1 -64.58(16)
O9 Tb1 O1 Zn1 161.8(2)
O13 Tb1 O1 Zn1 130.37(17)
O10 Tb1 O1 Zn1 -117.19(15)
O2 Tb1 O1 Zn1 -156.3(2)
Zn2 Tb1 O1 Zn1 96.74(16)
C4 C3 O2 C7 -22.6(9)
C2 C3 O2 C7 157.1(5)
C4 C3 O2 Tb1 177.6(5)
C2 C3 O2 Tb1 -2.7(6)
O6 Tb1 O2 C3 103.7(4)
O5 Tb1 O2 C3 3.8(4)
O11 Tb1 O2 C3 -67.7(4)
O9 Tb1 O2 C3 165.8(4)
O13 Tb1 O2 C3 93.8(4)
O1 Tb1 O2 C3 4.3(4)
O10 Tb1 O2 C3 -138.0(4)
Zn1 Tb1 O2 C3 -9.2(4)
Zn2 Tb1 O2 C3 138.6(4)
O6 Tb1 O2 C7 -55.2(5)
O5 Tb1 O2 C7 -155.1(4)
O11 Tb1 O2 C7 133.3(4)
O9 Tb1 O2 C7 6.9(4)
O13 Tb1 O2 C7 -65.1(4)
O1 Tb1 O2 C7 -154.6(4)
O10 Tb1 O2 C7 63.1(4)
Zn1 Tb1 O2 C7 -168.1(4)
Zn2 Tb1 O2 C7 -20.4(4)
C6 C1 C8 N1 -164.3(6)
C2 C1 C8 N1 20.7(9)
C1 C8 N1 O3 -175.2(5)
C1 C8 N1 Zn1 -6.8(9)
O5 Zn1 N1 C8 -77.0(6)
O12 Zn1 N1 C8 82.5(5)
O1 Zn1 N1 C8 -15.1(5)
N2 Zn1 N1 C8 -167.3(5)
Tb1 Zn1 N1 C8 -19.6(6)
O5 Zn1 N1 O3 90.5(5)
O12 Zn1 N1 O3 -110.0(4)
O1 Zn1 N1 O3 152.4(4)
N2 Zn1 N1 O3 0.3(4)
Tb1 Zn1 N1 O3 147.9(3)
C8 N1 O3 C9 -116.6(5)
Zn1 N1 O3 C9 74.1(5)
N1 O3 C9 C10 -60.0(7)
O3 C9 C10 O4 -52.0(7)
C9 C10 O4 N2 91.0(6)
C10 O4 N2 C11 175.8(5)
C10 O4 N2 Zn1 -6.9(6)
O5 Zn1 N2 C11 -14.4(5)
O12 Zn1 N2 C11 -120.2(5)
O1 Zn1 N2 C11 40.5(7)
N1 Zn1 N2 C11 131.4(5)
Tb1 Zn1 N2 C11 -17.5(6)
O5 Zn1 N2 O4 168.7(4)
O12 Zn1 N2 O4 62.9(4)
O1 Zn1 N2 O4 -136.5(4)
N1 Zn1 N2 O4 -45.6(4)
Tb1 Zn1 N2 O4 165.6(3)
O4 N2 C11 C12 179.8(5)
Zn1 N2 C11 C12 2.5(9)
N2 C11 C12 C13 9.8(9)
N2 C11 C12 C17 -171.6(6)
C17 C12 C13 O5 179.6(5)
C11 C12 C13 O5 -1.8(9)
C17 C12 C13 C14 0.3(8)
C11 C12 C13 C14 179.0(5)
O5 C13 C14 O6 2.5(7)
C12 C13 C14 O6 -178.2(5)
O5 C13 C14 C15 -175.4(5)
C12 C13 C14 C15 3.9(8)
O6 C14 C15 C16 176.7(6)
C13 C14 C15 C16 -5.6(9)
O6 C14 C15 C18 -4.5(10)
C13 C14 C15 C18 173.2(6)
C14 C15 C16 C17 3.2(10)
C18 C15 C16 C17 -175.7(6)
C15 C16 C17 C12 1.1(11)
C13 C12 C17 C16 -2.9(9)
C11 C12 C17 C16 178.4(6)
C12 C13 O5 Zn1 -19.1(8)
C14 C13 O5 Zn1 160.3(4)
C12 C13 O5 Tb1 -177.6(4)
C14 C13 O5 Tb1 1.7(6)
O12 Zn1 O5 C13 130.9(5)
O1 Zn1 O5 C13 -134.1(5)
N1 Zn1 O5 C13 -69.6(6)
N2 Zn1 O5 C13 22.9(5)
Tb1 Zn1 O5 C13 -160.9(6)
O12 Zn1 O5 Tb1 -68.2(2)
O1 Zn1 O5 Tb1 26.83(16)
N1 Zn1 O5 Tb1 91.3(3)
N2 Zn1 O5 Tb1 -176.18(19)
O6 Tb1 O5 C13 -3.3(4)
O11 Tb1 O5 C13 -148.2(4)
O9 Tb1 O5 C13 -15.3(5)
O13 Tb1 O5 C13 64.4(4)
O1 Tb1 O5 C13 138.4(4)
O10 Tb1 O5 C13 -120.7(4)
O2 Tb1 O5 C13 138.9(4)
Zn1 Tb1 O5 C13 163.0(5)
Zn2 Tb1 O5 C13 -3.2(4)
O6 Tb1 O5 Zn1 -166.3(2)
O11 Tb1 O5 Zn1 48.81(17)
O9 Tb1 O5 Zn1 -178.33(14)
O13 Tb1 O5 Zn1 -98.61(18)
O1 Tb1 O5 Zn1 -24.58(15)
O10 Tb1 O5 Zn1 76.3(3)
O2 Tb1 O5 Zn1 -24.1(2)
Zn2 Tb1 O5 Zn1 -166.18(13)
C15 C14 O6 Zn2 -1.5(9)
C13 C14 O6 Zn2 -179.3(4)
C15 C14 O6 Tb1 172.0(5)
C13 C14 O6 Tb1 -5.8(7)
O15 Zn2 O6 C14 -81.1(5)
O14 Zn2 O6 C14 96.1(5)
O9 Zn2 O6 C14 -175.8(5)
N4 Zn2 O6 C14 -178.4(7)
N3 Zn2 O6 C14 6.0(5)
Tb1 Zn2 O6 C14 174.2(6)
O15 Zn2 O6 Tb1 104.6(2)
O14 Zn2 O6 Tb1 -78.18(18)
O9 Zn2 O6 Tb1 9.95(16)
N4 Zn2 O6 Tb1 7.4(8)
N3 Zn2 O6 Tb1 -168.2(2)
O5 Tb1 O6 C14 4.8(4)
O11 Tb1 O6 C14 54.0(5)
O9 Tb1 O6 C14 175.7(5)
O13 Tb1 O6 C14 -104.9(4)
O1 Tb1 O6 C14 -34.2(5)
O10 Tb1 O6 C14 146.1(4)
O2 Tb1 O6 C14 -114.6(4)
Zn1 Tb1 O6 C14 -2.8(4)
Zn2 Tb1 O6 C14 -175.0(5)
O5 Tb1 O6 Zn2 179.8(2)
O11 Tb1 O6 Zn2 -131.00(17)
O9 Tb1 O6 Zn2 -9.27(15)
O13 Tb1 O6 Zn2 70.04(18)
O1 Tb1 O6 Zn2 140.80(15)
O10 Tb1 O6 Zn2 -38.9(2)
O2 Tb1 O6 Zn2 60.4(3)
Zn1 Tb1 O6 Zn2 172.23(13)
C16 C15 C18 N3 -179.4(7)
C14 C15 C18 N3 1.8(11)
C15 C18 N3 O7 -176.8(6)
C15 C18 N3 Zn2 5.8(10)
O6 Zn2 N3 C18 -7.9(6)
O15 Zn2 N3 C18 95.7(6)
O14 Zn2 N3 C18 -98.0(6)
O9 Zn2 N3 C18 -15.7(12)
N4 Zn2 N3 C18 173.3(6)
Tb1 Zn2 N3 C18 -17.1(6)
O6 Zn2 N3 O7 175.0(5)
O15 Zn2 N3 O7 -81.4(5)
O14 Zn2 N3 O7 85.0(4)
O9 Zn2 N3 O7 167.3(6)
N4 Zn2 N3 O7 -3.8(5)
Tb1 Zn2 N3 O7 165.8(4)
C18 N3 O7 C19 -160.4(6)
Zn2 N3 O7 C19 17.1(7)
N3 O7 C19 C20 -77.2(7)
O7 C19 C20 O8 140.0(6)
C19 C20 O8 N4 -75.0(7)
C20 O8 N4 C21 173.3(6)
C20 O8 N4 Zn2 6.9(7)
O6 Zn2 N4 C21 38.0(11)
O15 Zn2 N4 C21 -62.5(6)
O14 Zn2 N4 C21 123.7(6)
O9 Zn2 N4 C21 35.4(5)
N3 Zn2 N4 C21 -146.7(5)
Tb1 Zn2 N4 C21 43.8(6)
O6 Zn2 N4 O8 -157.3(6)
O15 Zn2 N4 O8 102.2(5)
O14 Zn2 N4 O8 -71.6(5)
O9 Zn2 N4 O8 -159.9(5)
N3 Zn2 N4 O8 18.0(5)
Tb1 Zn2 N4 O8 -151.5(4)
O8 N4 C21 C22 175.6(6)
Zn2 N4 C21 C22 -17.5(9)
N4 C21 C22 C27 173.5(6)
N4 C21 C22 C23 -12.0(10)
C27 C22 C23 O9 -179.5(6)
C21 C22 C23 O9 6.1(10)
C27 C22 C23 C24 3.9(8)
C21 C22 C23 C24 -170.4(6)
O9 C23 C24 C25 177.7(5)
C22 C23 C24 C25 -5.5(9)
O9 C23 C24 O10 -1.5(7)
C22 C23 C24 O10 175.3(5)
O10 C24 C25 C26 -177.5(5)
C23 C24 C25 C26 3.4(9)
C24 C25 C26 C27 0.4(9)
C25 C26 C27 C22 -2.0(10)
C23 C22 C27 C26 -0.3(9)
C21 C22 C27 C26 174.4(6)
C22 C23 O9 Zn2 29.1(8)
C24 C23 O9 Zn2 -154.4(4)
C22 C23 O9 Tb1 170.9(4)
C24 C23 O9 Tb1 -12.6(7)
O6 Zn2 O9 C23 140.1(5)
O15 Zn2 O9 C23 37.5(5)
O14 Zn2 O9 C23 -129.6(4)
N4 Zn2 O9 C23 -40.6(4)
N3 Zn2 O9 C23 147.9(7)
Tb1 Zn2 O9 C23 149.7(5)
O6 Zn2 O9 Tb1 -9.57(15)
O15 Zn2 O9 Tb1 -112.22(19)
O14 Zn2 O9 Tb1 80.76(17)
N4 Zn2 O9 Tb1 169.75(19)
N3 Zn2 O9 Tb1 -1.8(8)
O6 Tb1 O9 C23 -139.1(5)
O5 Tb1 O9 C23 -127.4(4)
O11 Tb1 O9 C23 -11.7(5)
O13 Tb1 O9 C23 141.9(5)
O1 Tb1 O9 C23 109.7(5)
O10 Tb1 O9 C23 13.6(4)
O2 Tb1 O9 C23 73.3(5)
Zn1 Tb1 O9 C23 -131.9(5)
Zn2 Tb1 O9 C23 -147.9(5)
O6 Tb1 O9 Zn2 8.76(14)
O5 Tb1 O9 Zn2 20.5(3)
O11 Tb1 O9 Zn2 136.15(16)
O13 Tb1 O9 Zn2 -70.23(16)
O1 Tb1 O9 Zn2 -102.4(3)
O10 Tb1 O9 Zn2 161.5(2)
O2 Tb1 O9 Zn2 -138.85(15)
Zn1 Tb1 O9 Zn2 16.0(6)
C25 C24 O10 C28 12.5(8)
C23 C24 O10 C28 -168.3(5)
C25 C24 O10 Tb1 -166.6(5)
C23 C24 O10 Tb1 12.6(6)
O6 Tb1 O10 C24 18.5(4)
O5 Tb1 O10 C24 116.2(4)
O11 Tb1 O10 C24 145.3(4)
O9 Tb1 O10 C24 -13.1(3)
O13 Tb1 O10 C24 -69.3(4)
O1 Tb1 O10 C24 -161.2(3)
O2 Tb1 O10 C24 -123.8(4)
Zn1 Tb1 O10 C24 158.4(3)
Zn2 Tb1 O10 C24 -2.2(4)
O6 Tb1 O10 C28 -160.4(4)
O5 Tb1 O10 C28 -62.7(5)
O11 Tb1 O10 C28 -33.6(4)
O9 Tb1 O10 C28 167.9(5)
O13 Tb1 O10 C28 111.8(4)
O1 Tb1 O10 C28 19.8(5)
O2 Tb1 O10 C28 57.2(4)
Zn1 Tb1 O10 C28 -20.5(5)
Zn2 Tb1 O10 C28 178.8(4)
O6 Tb1 O11 C29 -66.7(7)
O5 Tb1 O11 C29 -22.0(7)
O9 Tb1 O11 C29 -161.6(6)
O13 Tb1 O11 C29 72.5(8)
O1 Tb1 O11 C29 43.8(7)
O10 Tb1 O11 C29 174.5(7)
O2 Tb1 O11 C29 106.8(7)
Zn1 Tb1 O11 C29 6.5(6)
Zn2 Tb1 O11 C29 -115.1(6)
O5 Zn1 O12 C29 42.6(4)
O1 Zn1 O12 C29 -36.5(4)
N1 Zn1 O12 C29 -125.5(4)
N2 Zn1 O12 C29 134.5(4)
Tb1 Zn1 O12 C29 5.6(4)
Tb1 O11 C29 O12 -4.4(11)
Tb1 O11 C29 C30 173.1(5)
Zn1 O12 C29 O11 -4.0(8)
Zn1 O12 C29 C30 178.4(4)
O6 Tb1 O13 C31 -36.5(6)
O5 Tb1 O13 C31 -97.7(6)
O11 Tb1 O13 C31 173.9(5)
O9 Tb1 O13 C31 36.1(6)
O1 Tb1 O13 C31 -158.7(6)
O10 Tb1 O13 C31 85.5(6)
O2 Tb1 O13 C31 137.7(6)
Zn1 Tb1 O13 C31 -131.7(6)
Zn2 Tb1 O13 C31 -1.4(6)
O6 Zn2 O14 C31 37.4(6)
O15 Zn2 O14 C31 -154.1(8)
O9 Zn2 O14 C31 -43.9(5)
N4 Zn2 O14 C31 -127.5(6)
N3 Zn2 O14 C31 122.6(6)
Tb1 Zn2 O14 C31 -2.1(5)
Zn2 O14 C31 O13 2.0(10)
Zn2 O14 C31 C32 -178.1(5)
Tb1 O13 C31 O14 0.4(11)
Tb1 O13 C31 C32 -179.5(5)
O6 Zn2 O15 C33 -4.6(8)
O14 Zn2 O15 C33 -172.8(8)
O9 Zn2 O15 C33 77.9(8)
N4 Zn2 O15 C33 160.1(8)
N3 Zn2 O15 C33 -89.4(8)
Tb1 Zn2 O15 C33 36.8(8)
Zn2 O15 C33 O16 -3.0(13)
Zn2 O15 C33 C34 177.7(5)
C38 O19 C36 C37 168.6(9)
C36 O19 C38 C39 -102.8(18)
